data_4120668
loop_
_publ_author_name
'Li, Hao'
'Han, Ying-Feng'
'Lin, Yue-Jian'
'Guo, Zi-Wei'
'Jin, Guo-Xin'

_publ_section_title
;
 Stepwise Construction of Discrete Heterometallic Coordination Cages Based
 on Self-Sorting Strategy.
;
_journal_issue 8
_journal_name_full 'Journal of the American Chemical Society'
_journal_page_first 2982
_journal_paper_doi 10.1021/ja412667t
_journal_volume 136
_journal_year 2014
_chemical_formula_sum 'C146 H168 Cu4 F24 Ir8 N16 O54 S8'
_chemical_formula_weight 5515.20
_chemical_name_systematic
; 
 ? 
;
_space_group_IT_number 14
_symmetry_cell_setting monoclinic
_symmetry_space_group_name_Hall '-P 2yn'
_symmetry_space_group_name_H-M 'P 1 21/n 1'
_atom_sites_solution_hydrogens geom
_atom_sites_solution_primary direct
_atom_sites_solution_secondary difmap
_audit_creation_method SHELXL-97
_cell_angle_alpha 90.00
_cell_angle_beta 93.071(2)
_cell_angle_gamma 90.00
_cell_formula_units_Z 2
_cell_length_a 18.260(2)
_cell_length_b 20.910(3)
_cell_length_c 27.801(3)
_cell_measurement_reflns_used 9125
_cell_measurement_temperature 173(2)
_cell_measurement_theta_max 27.54
_cell_measurement_theta_min 2.38
_cell_volume 10600(2)
_computing_cell_refinement 'Bruker SAINT'
_computing_data_collection 'Bruker APEX2'
_computing_data_reduction 'Bruker SAINT'
_computing_molecular_graphics 'Bruker SHELXTL'
_computing_publication_material 'Bruker SHELXTL'
_computing_structure_refinement 'SHELXL-97 (Sheldrick, 1997)'
_computing_structure_solution 'SHELXS-97 (Sheldrick, 1990)'
_diffrn_ambient_temperature 173(2)
_diffrn_measured_fraction_theta_full 0.993
_diffrn_measured_fraction_theta_max 0.993
_diffrn_measurement_device_type 'Bruker APEX-II CCD'
_diffrn_measurement_method '\f and \w scans'
_diffrn_radiation_monochromator graphite
_diffrn_radiation_source 'fine-focus sealed tube'
_diffrn_radiation_type MoK\a
_diffrn_radiation_wavelength 0.71073
_diffrn_reflns_av_R_equivalents 0.0784
_diffrn_reflns_av_sigmaI/netI 0.1107
_diffrn_reflns_limit_h_max 23
_diffrn_reflns_limit_h_min -23
_diffrn_reflns_limit_k_max 26
_diffrn_reflns_limit_k_min -22
_diffrn_reflns_limit_l_max 35
_diffrn_reflns_limit_l_min -35
_diffrn_reflns_number 69622
_diffrn_reflns_theta_full 27.01
_diffrn_reflns_theta_max 27.01
_diffrn_reflns_theta_min 1.47
_diffrn_standards_decay_% 6.60
_exptl_absorpt_coefficient_mu 5.564
_exptl_absorpt_correction_T_max 0.4891
_exptl_absorpt_correction_T_min 0.2327
_exptl_absorpt_correction_type multi-scan
_exptl_absorpt_process_details sadabs
_exptl_crystal_colour yellow
_exptl_crystal_density_diffrn 1.728
_exptl_crystal_density_method 'not measured'
_exptl_crystal_description prism
_exptl_crystal_F_000 5328
_exptl_crystal_size_max 0.37
_exptl_crystal_size_mid 0.18
_exptl_crystal_size_min 0.15
_platon_squeeze_details ' '
_refine_diff_density_max 2.978
_refine_diff_density_min -1.824
_refine_diff_density_rms 0.271
_refine_ls_extinction_method none
_refine_ls_goodness_of_fit_ref 0.967
_refine_ls_hydrogen_treatment constr
_refine_ls_matrix_type full
_refine_ls_number_parameters 1047
_refine_ls_number_reflns 23013
_refine_ls_number_restraints 108
_refine_ls_restrained_S_all 0.973
_refine_ls_R_factor_all 0.1397
_refine_ls_R_factor_gt 0.0779
_refine_ls_shift/su_max 0.004
_refine_ls_shift/su_mean 0.000
_refine_ls_structure_factor_coef Fsqd
_refine_ls_weighting_details 'calc w=1/[\s^2^(Fo^2^)+(0.1328P)^2^+0.0000P] where P=(Fo^2^+2Fc^2^)/3'
_refine_ls_weighting_scheme calc
_refine_ls_wR_factor_gt 0.2031
_refine_ls_wR_factor_ref 0.2302
_reflns_number_gt 12045
_reflns_number_total 23013
_reflns_threshold_expression >2sigma(I)
_cod_data_source_file ja412667t_si_001.cif
_cod_data_source_block HCC-1
_cod_depositor_comments
;
The following automatic conversions were performed:

'_symmetry_cell_setting' value 'Monoclinic' changed to 'monoclinic'
according to
/usr/data/users/saulius/automatic-downloads/current/ACS/lib/dictionaries/cif_core.dic
dictionary named 'cif_core.dic' version 2.4.2 from 2011-04-26.

Automatic conversion script
Id: cif_fix_values 2281 2013-09-26 08:29:07Z andrius 
;
_cod_original_sg_symbol_H-M P2(1)/n
_cod_database_code 4120668

loop_
_symmetry_equiv_pos_as_xyz
'x, y, z'
'-x+1/2, y+1/2, -z+1/2'
'-x, -y, -z'
'x-1/2, -y-1/2, z-1/2'

loop_
_atom_site_label
_atom_site_type_symbol
_atom_site_fract_x
_atom_site_fract_y
_atom_site_fract_z
_atom_site_U_iso_or_equiv
_atom_site_adp_type
_atom_site_occupancy
_atom_site_symmetry_multiplicity
_atom_site_calc_flag
_atom_site_refinement_flags
_atom_site_disorder_assembly
_atom_site_disorder_group
Ir1 Ir 0.38192(3) 0.08967(3) 1.10658(2) 0.04126(16) Uani 1 1 d . . .
Ir2 Ir 0.17398(3) -0.24702(3) 0.837669(19) 0.04298(17) Uani 1 1 d . . .
Ir3 Ir 0.17520(3) 0.33448(3) 0.992552(19) 0.04063(16) Uani 1 1 d . . .
Ir4 Ir -0.03168(2) -0.00237(2) 0.722412(17) 0.03127(14) Uani 1 1 d . . .
Cu1 Cu 0.27381(9) -0.07632(10) 0.97153(7) 0.0547(5) Uani 1 1 d . . .
Cu2 Cu 0.06979(10) 0.16880(9) 0.85575(6) 0.0482(5) Uani 1 1 d . . .
N1 N 0.2910(5) 0.0281(5) 1.0916(4) 0.035(2) Uani 1 1 d . . .
N2 N 0.1458(5) -0.2061(5) 0.9048(3) 0.031(2) Uani 1 1 d . . .
N3 N -0.0542(5) 0.0325(4) 0.7921(3) 0.022(2) Uani 1 1 d . . .
N4 N 0.0891(5) 0.2690(5) 0.9786(3) 0.030(2) Uani 1 1 d . . .
N5 N 0.3195(5) 0.1614(5) 1.0677(4) 0.040(3) Uani 1 1 d . . .
N6 N 0.2401(5) 0.2594(5) 1.0238(4) 0.039(3) Uani 1 1 d . . .
N7 N 0.1134(5) -0.1723(5) 0.8003(4) 0.036(3) Uani 1 1 d . . .
N8 N 0.0326(5) -0.0770(5) 0.7568(4) 0.034(2) Uani 1 1 d . . .
O1 O 0.4015(5) 0.0542(5) 1.0363(3) 0.043(2) Uani 1 1 d . A .
O2 O 0.3571(5) -0.0158(5) 0.9816(4) 0.059(3) Uani 1 1 d . A .
O3 O 0.2470(5) -0.0460(5) 1.0355(3) 0.051(3) Uani 1 1 d . A .
O4 O 0.2575(4) -0.1753(5) 0.8509(3) 0.045(2) Uani 1 1 d . A .
O5 O 0.2942(5) -0.1027(5) 0.9045(4) 0.060(3) Uani 1 1 d . A .
O6 O 0.1874(5) -0.1331(5) 0.9605(3) 0.046(2) Uani 1 1 d . A .
O7 O 0.2002(5) 0.2953(4) 0.9239(3) 0.043(2) Uani 1 1 d . A .
O8 O 0.1544(5) 0.2280(5) 0.8677(3) 0.052(3) Uani 1 1 d . A .
O9 O 0.0435(5) 0.2011(5) 0.9208(3) 0.050(3) Uani 1 1 d . A .
O10 O 0.0599(4) 0.0580(4) 0.7407(3) 0.035(2) Uani 1 1 d . A .
O11 O 0.1017(5) 0.1304(5) 0.7931(3) 0.052(3) Uani 1 1 d . A .
O12 O -0.0116(5) 0.1071(5) 0.8488(3) 0.044(2) Uani 1 1 d . A .
O13 O 0.3389(8) -0.1611(8) 1.0064(6) 0.118(5) Uani 1 1 d . A .
O14 O 0.0020(10) 0.2460(7) 0.8144(5) 0.116(5) Uani 1 1 d . A .
O15 O 0.7734(6) 0.7312(6) 0.8198(5) 0.083(4) Uani 1 1 d . . .
O16 O 0.8378(8) 0.8072(7) 0.7697(7) 0.126(6) Uani 1 1 d . . .
O17 O 0.9031(7) 0.7328(8) 0.8224(5) 0.103(5) Uani 1 1 d . . .
O18 O -0.0598(9) 0.2062(6) 0.5491(4) 0.100(5) Uani 1 1 d . . .
O19 O -0.0130(16) 0.2554(13) 0.4840(10) 0.212(10) Uani 1 1 d U . .
O20 O -0.0815(14) 0.1715(12) 0.4653(8) 0.197(9) Uani 1 1 d U . .
S1 S 0.8388(2) 0.7475(2) 0.79474(15) 0.0532(10) Uani 1 1 d . . .
S2 S -0.0329(5) 0.2016(4) 0.5037(2) 0.122(2) Uani 1 1 d D . .
F1 F 0.7798(11) 0.6898(10) 0.7202(6) 0.172(7) Uani 1 1 d U . .
F2 F 0.8428(10) 0.6317(8) 0.7671(8) 0.164(6) Uani 1 1 d U . .
F3 F 0.8912(10) 0.6992(9) 0.7195(6) 0.177(7) Uani 1 1 d U . .
F4 F 0.0733(10) 0.1378(10) 0.4659(6) 0.189(7) Uani 1 1 d DU . .
F5 F 0.0830(12) 0.1511(13) 0.5421(8) 0.229(9) Uani 1 1 d DU . .
F6 F 0.0075(12) 0.0883(8) 0.5190(7) 0.186(7) Uani 1 1 d DU . .
C1 C 0.3561(7) 0.0117(7) 1.0207(5) 0.044(4) Uani 1 1 d . . .
C2 C 0.2918(7) -0.0027(7) 1.0518(5) 0.043(3) Uani 1 1 d . A .
C3 C 0.2236(8) -0.0484(7) 1.1413(5) 0.050(4) Uani 1 1 d . . .
H3 H 0.2587 -0.0804 1.1349 0.060 Uiso 1 1 calc R . .
C4 C 0.2326(6) 0.0125(6) 1.1239(4) 0.031(3) Uani 1 1 d . . .
C5 C 0.1856(8) 0.0583(7) 1.1377(5) 0.054(4) Uani 1 1 d . . .
H5 H 0.1935 0.1016 1.1293 0.065 Uiso 1 1 calc R . .
C6 C 0.2534(6) -0.1447(7) 0.8896(5) 0.039(3) Uani 1 1 d . . .
C7 C 0.1884(7) -0.1630(7) 0.9223(4) 0.037(3) Uani 1 1 d . A .
C8 C 0.1006(7) -0.2495(7) 0.9789(5) 0.050(4) Uani 1 1 d . . .
H8 H 0.1496 -0.2566 0.9910 0.060 Uiso 1 1 calc R . .
C9 C 0.0870(7) -0.2247(6) 0.9340(5) 0.038(3) Uani 1 1 d . . .
C10 C 0.0134(8) -0.2185(8) 0.9160(6) 0.063(5) Uani 1 1 d . . .
H10 H 0.0034 -0.2052 0.8837 0.076 Uiso 1 1 calc R . .
C11 C 0.1532(7) 0.2558(6) 0.9072(5) 0.040(3) Uani 1 1 d . . .
C12 C 0.0894(7) 0.2403(6) 0.9382(5) 0.036(3) Uani 1 1 d . A .
C13 C 0.0431(7) 0.2313(8) 1.0559(5) 0.055(4) Uani 1 1 d . . .
H13 H 0.0919 0.2225 1.0676 0.066 Uiso 1 1 calc R . .
C14 C 0.0296(7) 0.2584(6) 1.0078(5) 0.040(3) Uani 1 1 d . . .
C15 C -0.0405(8) 0.2646(9) 0.9924(6) 0.064(5) Uani 1 1 d . . .
H15 H -0.0510 0.2799 0.9606 0.077 Uiso 1 1 calc R . .
C16 C 0.0562(7) 0.0879(6) 0.7779(4) 0.033(3) Uani 1 1 d . . .
C17 C -0.0092(6) 0.0758(6) 0.8098(5) 0.033(3) Uani 1 1 d . A .
C18 C -0.1640(7) 0.0637(7) 0.8321(5) 0.045(3) Uani 1 1 d . . .
H18 H -0.1563 0.1064 0.8218 0.054 Uiso 1 1 calc R . .
C19 C -0.1167(6) 0.0163(6) 0.8209(4) 0.030(3) Uani 1 1 d . . .
C20 C -0.1271(9) -0.0423(7) 0.8363(7) 0.074(6) Uani 1 1 d . . .
H20 H -0.0927 -0.0745 0.8290 0.089 Uiso 1 1 calc R . .
C21 C 0.3286(8) 0.1768(9) 1.0237(5) 0.061(5) Uani 1 1 d . . .
H21 H 0.3642 0.1544 1.0065 0.074 Uiso 1 1 calc R . .
C22 C 0.2869(8) 0.2266(8) 0.9993(6) 0.055(4) Uani 1 1 d . . .
H22 H 0.2930 0.2355 0.9662 0.066 Uiso 1 1 calc R . .
C23 C 0.2358(8) 0.2471(7) 1.0694(6) 0.053(4) Uani 1 1 d . . .
H23 H 0.2039 0.2725 1.0874 0.064 Uiso 1 1 calc R . .
C24 C 0.2755(8) 0.1983(7) 1.0934(5) 0.051(4) Uani 1 1 d . . .
H24 H 0.2716 0.1914 1.1269 0.061 Uiso 1 1 calc R . .
C25 C 0.0406(7) -0.1781(6) 0.7928(5) 0.038(3) Uani 1 1 d . . .
H25 H 0.0168 -0.2158 0.8030 0.046 Uiso 1 1 calc R . .
C26 C 0.0004(6) -0.1309(6) 0.7708(4) 0.033(3) Uani 1 1 d . . .
H26 H -0.0510 -0.1361 0.7652 0.040 Uiso 1 1 calc R . .
C27 C 0.1047(6) -0.0720(7) 0.7622(5) 0.050(4) Uani 1 1 d . . .
H27 H 0.1288 -0.0350 0.7511 0.060 Uiso 1 1 calc R . .
C28 C 0.1455(7) -0.1216(8) 0.7844(5) 0.049(4) Uani 1 1 d . . .
H28 H 0.1974 -0.1182 0.7878 0.059 Uiso 1 1 calc R . .
C29 C 0.3947(8) 0.1043(7) 1.1834(5) 0.045(3) Uani 1 1 d . . .
C30 C 0.4316(7) 0.1532(7) 1.1600(5) 0.043(3) Uani 1 1 d . . .
C31 C 0.4870(7) 0.1283(9) 1.1325(6) 0.061(4) Uani 1 1 d U . .
C32 C 0.4857(8) 0.0606(8) 1.1393(6) 0.062(4) Uani 1 1 d . . .
C33 C 0.4292(8) 0.0434(8) 1.1676(6) 0.053(4) Uani 1 1 d . . .
C34 C 0.3379(8) 0.1102(9) 1.2186(7) 0.071(5) Uani 1 1 d . . .
H34A H 0.3247 0.1554 1.2221 0.107 Uiso 1 1 calc R . .
H34B H 0.3567 0.0935 1.2498 0.107 Uiso 1 1 calc R . .
H34C H 0.2945 0.0858 1.2075 0.107 Uiso 1 1 calc R . .
C35 C 0.4211(11) 0.2238(8) 1.1670(6) 0.075(5) Uani 1 1 d . . .
H35A H 0.4461 0.2371 1.1974 0.112 Uiso 1 1 calc R . .
H35B H 0.3686 0.2333 1.1678 0.112 Uiso 1 1 calc R . .
H35C H 0.4417 0.2471 1.1402 0.112 Uiso 1 1 calc R . .
C36 C 0.5398(9) 0.1640(9) 1.1025(7) 0.083(6) Uani 1 1 d . . .
H36A H 0.5180 0.2048 1.0920 0.124 Uiso 1 1 calc R . .
H36B H 0.5504 0.1384 1.0741 0.124 Uiso 1 1 calc R . .
H36C H 0.5855 0.1720 1.1217 0.124 Uiso 1 1 calc R . .
C37 C 0.5386(12) 0.0117(10) 1.1159(9) 0.112(8) Uani 1 1 d . . .
H37A H 0.5482 -0.0243 1.1379 0.168 Uiso 1 1 calc R . .
H37B H 0.5849 0.0330 1.1095 0.168 Uiso 1 1 calc R . .
H37C H 0.5156 -0.0042 1.0855 0.168 Uiso 1 1 calc R . .
C38 C 0.4103(10) -0.0226(8) 1.1889(7) 0.074(5) Uani 1 1 d . . .
H38A H 0.4541 -0.0408 1.2055 0.110 Uiso 1 1 calc R . .
H38B H 0.3929 -0.0513 1.1628 0.110 Uiso 1 1 calc R . .
H38C H 0.3718 -0.0174 1.2118 0.110 Uiso 1 1 calc R . .
C39 C 0.2524(9) -0.3221(8) 0.8246(6) 0.063(4) Uani 1 1 d U . .
C40 C 0.2115(10) -0.3082(9) 0.7818(6) 0.073(5) Uani 1 1 d . . .
C41 C 0.1346(10) -0.3224(8) 0.7896(6) 0.069(5) Uani 1 1 d U . .
C42 C 0.1302(10) -0.3434(8) 0.8389(7) 0.072(5) Uani 1 1 d . . .
C43 C 0.2046(10) -0.3419(7) 0.8621(5) 0.060(5) Uani 1 1 d . . .
C44 C 0.3358(11) -0.3129(12) 0.8305(8) 0.111(9) Uani 1 1 d . . .
H44A H 0.3603 -0.3540 0.8257 0.167 Uiso 1 1 calc R . .
H44B H 0.3489 -0.2970 0.8630 0.167 Uiso 1 1 calc R . .
H44C H 0.3515 -0.2821 0.8066 0.167 Uiso 1 1 calc R . .
C45 C 0.2386(13) -0.2924(12) 0.7328(7) 0.117(9) Uani 1 1 d . . .
H45A H 0.2355 -0.2461 0.7276 0.175 Uiso 1 1 calc R . .
H45B H 0.2082 -0.3144 0.7079 0.175 Uiso 1 1 calc R . .
H45C H 0.2896 -0.3063 0.7313 0.175 Uiso 1 1 calc R . .
C46 C 0.0732(12) -0.3215(11) 0.7525(7) 0.101(7) Uani 1 1 d U . .
H46A H 0.0675 -0.2783 0.7392 0.152 Uiso 1 1 calc R . .
H46B H 0.0277 -0.3343 0.7671 0.152 Uiso 1 1 calc R . .
H46C H 0.0836 -0.3515 0.7266 0.152 Uiso 1 1 calc R . .
C47 C 0.0637(12) -0.3671(9) 0.8600(9) 0.105(8) Uani 1 1 d . . .
H47A H 0.0555 -0.4118 0.8507 0.158 Uiso 1 1 calc R . .
H47B H 0.0216 -0.3412 0.8484 0.158 Uiso 1 1 calc R . .
H47C H 0.0694 -0.3640 0.8952 0.158 Uiso 1 1 calc R . .
C48 C 0.2253(14) -0.3610(10) 0.9174(7) 0.112(8) Uani 1 1 d . . .
H48A H 0.1838 -0.3513 0.9371 0.167 Uiso 1 1 calc R . .
H48B H 0.2683 -0.3364 0.9293 0.167 Uiso 1 1 calc R . .
H48C H 0.2364 -0.4068 0.9194 0.167 Uiso 1 1 calc R . .
C49 C 0.2325(9) 0.4109(8) 1.0339(5) 0.059(4) Uani 1 1 d . . .
C50 C 0.1626(10) 0.4017(7) 1.0502(6) 0.060(4) Uani 1 1 d . . .
C51 C 0.1112(9) 0.4154(7) 1.0146(7) 0.061(4) Uani 1 1 d . . .
C52 C 0.1440(11) 0.4290(8) 0.9690(6) 0.077(6) Uani 1 1 d . . .
C53 C 0.2252(11) 0.4270(8) 0.9818(6) 0.067(5) Uani 1 1 d . . .
C54 C 0.3041(11) 0.4064(10) 1.0614(8) 0.098(7) Uani 1 1 d . . .
H54A H 0.3181 0.4487 1.0741 0.146 Uiso 1 1 calc R . .
H54B H 0.3415 0.3912 1.0401 0.146 Uiso 1 1 calc R . .
H54C H 0.3001 0.3763 1.0881 0.146 Uiso 1 1 calc R . .
C55 C 0.1458(12) 0.3913(10) 1.1041(7) 0.101(8) Uani 1 1 d . . .
H55A H 0.0944 0.3789 1.1062 0.152 Uiso 1 1 calc R . .
H55B H 0.1551 0.4311 1.1220 0.152 Uiso 1 1 calc R . .
H55C H 0.1776 0.3575 1.1179 0.152 Uiso 1 1 calc R . .
C56 C 0.0258(10) 0.4129(9) 1.0180(9) 0.098(7) Uani 1 1 d . . .
H56A H 0.0137 0.3871 1.0459 0.147 Uiso 1 1 calc R . .
H56B H 0.0035 0.3936 0.9886 0.147 Uiso 1 1 calc R . .
H56C H 0.0068 0.4564 1.0216 0.147 Uiso 1 1 calc R . .
C57 C 0.1021(14) 0.4468(11) 0.9233(7) 0.110(8) Uani 1 1 d U . .
H57A H 0.0591 0.4189 0.9187 0.165 Uiso 1 1 calc R . .
H57B H 0.1336 0.4417 0.8961 0.165 Uiso 1 1 calc R . .
H57C H 0.0860 0.4914 0.9251 0.165 Uiso 1 1 calc R . .
C58 C 0.2836(12) 0.4394(10) 0.9467(9) 0.111(9) Uani 1 1 d . . .
H58A H 0.2624 0.4352 0.9137 0.167 Uiso 1 1 calc R . .
H58B H 0.3234 0.4084 0.9521 0.167 Uiso 1 1 calc R . .
H58C H 0.3029 0.4828 0.9516 0.167 Uiso 1 1 calc R . .
C59 C -0.0308(7) -0.0158(6) 0.6462(4) 0.031(3) Uiso 1 1 d . . .
C60 C -0.0558(8) 0.0466(7) 0.6561(5) 0.045(3) Uani 1 1 d . . .
C61 C -0.1216(8) 0.0423(9) 0.6823(5) 0.062(5) Uani 1 1 d . . .
C62 C -0.1374(7) -0.0230(8) 0.6881(5) 0.048(4) Uani 1 1 d U . .
C63 C -0.0819(9) -0.0575(7) 0.6663(5) 0.051(4) Uani 1 1 d . . .
C64 C 0.0351(12) -0.0283(11) 0.6149(8) 0.103(8) Uani 1 1 d . . .
H64A H 0.0281 -0.0690 0.5978 0.155 Uiso 1 1 calc R . .
H64B H 0.0803 -0.0302 0.6356 0.155 Uiso 1 1 calc R . .
H64C H 0.0389 0.0064 0.5915 0.155 Uiso 1 1 calc R . .
C65 C -0.0169(12) 0.1055(10) 0.6464(8) 0.097(7) Uani 1 1 d . . .
H65A H -0.0237 0.1161 0.6122 0.146 Uiso 1 1 calc R . .
H65B H 0.0355 0.0999 0.6550 0.146 Uiso 1 1 calc R . .
H65C H -0.0363 0.1403 0.6657 0.146 Uiso 1 1 calc R . .
C66 C -0.1687(13) 0.0936(12) 0.6966(10) 0.141(11) Uani 1 1 d . . .
H66A H -0.2128 0.0948 0.6749 0.212 Uiso 1 1 calc R . .
H66B H -0.1425 0.1343 0.6949 0.212 Uiso 1 1 calc R . .
H66C H -0.1828 0.0863 0.7296 0.212 Uiso 1 1 calc R . .
C67 C -0.2008(9) -0.0520(11) 0.7125(7) 0.089(6) Uani 1 1 d U . .
H67A H -0.1898 -0.0968 0.7203 0.133 Uiso 1 1 calc R . .
H67B H -0.2449 -0.0499 0.6908 0.133 Uiso 1 1 calc R . .
H67C H -0.2091 -0.0284 0.7421 0.133 Uiso 1 1 calc R . .
C68 C -0.0771(13) -0.1323(8) 0.6608(6) 0.089(6) Uani 1 1 d U . .
H68A H -0.1117 -0.1527 0.6819 0.134 Uiso 1 1 calc R . .
H68B H -0.0272 -0.1466 0.6699 0.134 Uiso 1 1 calc R . .
H68C H -0.0896 -0.1442 0.6273 0.134 Uiso 1 1 calc R . .
C69 C 0.8354(14) 0.6865(15) 0.7457(9) 0.112(9) Uani 1 1 d . . .
C70 C 0.0365(12) 0.1438(11) 0.5057(8) 0.141(11) Uiso 1 1 d D . .
C72 C 0.2047(11) 0.0773(9) 0.9255(8) 0.093(7) Uani 0.50(3) 1 d PD A 1
O24 O 0.2104(11) 0.0108(10) 0.9347(9) 0.073(9) Uani 0.50(3) 1 d PDU A 1
C72' C 0.2047(11) 0.0773(9) 0.9255(8) 0.093(7) Uani 0.50(3) 1 d PD A 2
O24' O 0.1458(14) 0.0867(12) 0.8923(8) 0.087(10) Uani 0.50(3) 1 d PD A 2

loop_
_atom_site_aniso_label
_atom_site_aniso_U_11
_atom_site_aniso_U_22
_atom_site_aniso_U_33
_atom_site_aniso_U_23
_atom_site_aniso_U_13
_atom_site_aniso_U_12
Ir1 0.0218(2) 0.0471(3) 0.0561(4) 0.0004(3) 0.0143(2) 0.0005(2)
Ir2 0.0291(3) 0.0651(4) 0.0355(3) 0.0028(3) 0.0076(2) 0.0209(3)
Ir3 0.0334(3) 0.0479(4) 0.0405(3) 0.0046(2) 0.0015(2) -0.0039(2)
Ir4 0.0246(2) 0.0397(3) 0.0299(3) 0.0029(2) 0.00537(19) 0.0024(2)
Cu1 0.0360(9) 0.0780(14) 0.0512(11) -0.0118(10) 0.0137(8) -0.0115(9)
Cu2 0.0475(10) 0.0576(12) 0.0404(9) -0.0104(8) 0.0098(8) -0.0198(9)
N1 0.029(5) 0.025(6) 0.050(7) -0.002(5) -0.003(5) -0.004(4)
N2 0.024(5) 0.053(7) 0.016(5) -0.001(4) 0.011(4) 0.007(5)
N3 0.019(5) 0.019(5) 0.030(5) 0.000(4) 0.007(4) 0.000(4)
N4 0.030(5) 0.035(6) 0.023(5) 0.008(4) 0.000(4) -0.001(4)
N5 0.019(5) 0.061(8) 0.042(7) 0.017(6) 0.006(5) -0.003(5)
N6 0.011(5) 0.053(7) 0.053(7) -0.005(6) 0.002(5) -0.002(5)
N7 0.026(5) 0.052(7) 0.031(6) 0.006(5) 0.006(4) 0.007(5)
N8 0.025(5) 0.047(7) 0.032(6) 0.008(5) 0.009(4) -0.001(5)
O1 0.030(5) 0.062(6) 0.038(5) -0.003(4) 0.021(4) -0.015(5)
O2 0.052(6) 0.076(7) 0.054(6) -0.018(6) 0.038(5) -0.015(5)
O3 0.040(5) 0.067(7) 0.049(6) -0.013(5) 0.022(5) -0.011(5)
O4 0.023(4) 0.087(7) 0.025(5) -0.006(5) 0.007(4) 0.018(4)
O5 0.036(5) 0.073(8) 0.072(7) -0.008(6) 0.003(5) -0.027(5)
O6 0.034(5) 0.061(6) 0.044(6) -0.014(5) 0.006(4) -0.009(4)
O7 0.045(5) 0.054(6) 0.033(5) 0.003(4) 0.017(4) -0.026(5)
O8 0.051(6) 0.077(7) 0.031(5) -0.016(5) 0.011(4) -0.013(5)
O9 0.044(6) 0.060(7) 0.049(6) -0.017(5) 0.023(5) -0.012(5)
O10 0.027(4) 0.054(6) 0.026(5) -0.001(4) 0.016(4) -0.016(4)
O11 0.040(5) 0.075(7) 0.043(6) -0.008(5) 0.015(4) -0.037(5)
O12 0.035(5) 0.065(6) 0.034(5) -0.016(5) 0.014(4) -0.020(4)
O13 0.083(10) 0.140(14) 0.134(14) -0.005(11) 0.010(10) 0.039(10)
O14 0.152(15) 0.108(12) 0.087(11) 0.033(8) -0.009(10) -0.011(10)
O15 0.066(8) 0.087(9) 0.101(10) -0.027(7) 0.049(7) -0.015(7)
O16 0.077(10) 0.072(10) 0.23(2) 0.029(11) 0.020(11) -0.024(8)
O17 0.066(9) 0.148(14) 0.095(11) 0.025(9) 0.001(8) -0.017(9)
O18 0.158(14) 0.095(10) 0.050(8) -0.008(7) 0.022(8) 0.007(10)
O19 0.260(19) 0.180(16) 0.203(17) 0.021(14) 0.065(15) 0.002(15)
O20 0.210(17) 0.243(18) 0.135(14) -0.026(13) -0.024(13) 0.023(14)
S1 0.047(2) 0.058(3) 0.055(2) -0.0047(19) 0.0047(19) -0.0103(19)
S2 0.182(7) 0.115(5) 0.070(4) 0.025(4) 0.017(4) 0.023(5)
F1 0.157(13) 0.250(16) 0.106(10) -0.040(10) -0.013(10) -0.056(12)
F2 0.172(13) 0.113(10) 0.212(14) -0.047(10) 0.068(11) 0.012(10)
F3 0.177(13) 0.218(14) 0.145(12) -0.071(11) 0.078(11) -0.047(11)
F4 0.174(13) 0.280(16) 0.120(11) -0.022(11) 0.058(10) 0.055(12)
F5 0.166(14) 0.355(19) 0.164(14) 0.002(14) -0.010(12) 0.028(14)
F6 0.251(16) 0.126(11) 0.187(14) -0.007(10) 0.054(13) 0.070(11)
C1 0.027(7) 0.052(9) 0.055(9) 0.000(7) 0.029(6) 0.008(6)
C2 0.038(7) 0.047(9) 0.045(8) -0.002(7) 0.012(6) -0.018(7)
C3 0.049(9) 0.047(9) 0.055(9) 0.010(7) 0.020(7) 0.002(7)
C4 0.015(5) 0.053(9) 0.025(6) -0.002(6) 0.004(5) -0.010(5)
C5 0.055(9) 0.052(9) 0.058(10) 0.001(7) 0.037(8) 0.006(7)
C6 0.019(6) 0.049(9) 0.051(9) 0.008(7) 0.008(6) 0.019(6)
C7 0.032(7) 0.048(8) 0.031(7) -0.006(6) 0.009(6) 0.000(6)
C8 0.032(7) 0.074(11) 0.043(8) 0.014(7) 0.002(6) 0.005(7)
C9 0.024(6) 0.045(8) 0.045(8) -0.005(6) 0.004(6) -0.002(6)
C10 0.039(8) 0.093(13) 0.058(10) 0.019(9) 0.000(8) 0.012(8)
C11 0.036(7) 0.041(8) 0.045(8) 0.000(6) 0.005(6) -0.003(6)
C12 0.028(6) 0.045(8) 0.035(7) -0.002(6) 0.004(6) -0.005(6)
C13 0.019(6) 0.105(13) 0.041(8) 0.013(8) 0.002(6) -0.010(7)
C14 0.042(8) 0.044(8) 0.036(7) 0.000(6) 0.016(6) 0.004(6)
C15 0.031(8) 0.112(14) 0.049(9) 0.026(9) -0.004(7) 0.005(8)
C16 0.043(7) 0.029(7) 0.029(7) 0.009(5) 0.015(6) -0.009(6)
C17 0.026(6) 0.024(7) 0.048(8) -0.001(6) 0.009(6) -0.003(5)
C18 0.037(7) 0.045(9) 0.056(9) -0.003(7) 0.025(7) -0.001(6)
C19 0.024(6) 0.044(8) 0.022(6) -0.003(5) -0.002(5) 0.005(5)
C20 0.067(11) 0.029(8) 0.134(16) 0.021(9) 0.080(11) 0.020(7)
C21 0.037(8) 0.106(14) 0.041(9) -0.010(9) 0.009(7) 0.006(9)
C22 0.051(9) 0.064(11) 0.051(9) -0.008(8) 0.003(8) -0.001(8)
C23 0.045(8) 0.058(10) 0.059(10) 0.018(8) 0.016(7) 0.024(7)
C24 0.047(8) 0.057(10) 0.050(9) -0.015(7) 0.029(7) 0.005(7)
C25 0.029(7) 0.030(7) 0.056(8) 0.016(6) 0.003(6) -0.006(5)
C26 0.023(6) 0.047(8) 0.030(7) -0.002(6) 0.003(5) -0.002(6)
C27 0.013(6) 0.075(11) 0.063(10) 0.020(8) 0.009(6) 0.005(6)
C28 0.015(6) 0.084(11) 0.047(8) 0.015(8) 0.000(6) 0.001(7)
C29 0.053(9) 0.038(8) 0.044(8) -0.007(6) -0.010(7) -0.002(7)
C30 0.030(7) 0.054(9) 0.045(8) 0.006(7) -0.003(6) 0.007(6)
C31 0.021(6) 0.094(12) 0.067(9) -0.008(8) -0.009(7) -0.021(7)
C32 0.039(9) 0.071(12) 0.078(12) -0.009(9) 0.009(8) 0.017(8)
C33 0.042(8) 0.063(11) 0.055(10) 0.000(8) -0.002(7) 0.004(7)
C34 0.037(8) 0.085(13) 0.092(13) -0.040(10) 0.012(9) -0.020(8)
C35 0.103(15) 0.052(11) 0.069(12) 0.001(9) 0.000(11) 0.002(10)
C36 0.041(9) 0.104(16) 0.105(15) -0.015(12) 0.023(10) -0.013(10)
C37 0.087(16) 0.115(19) 0.13(2) 0.027(15) 0.006(15) 0.056(14)
C38 0.087(13) 0.056(11) 0.076(12) 0.014(9) -0.012(10) -0.005(10)
C39 0.050(7) 0.080(8) 0.060(8) -0.010(7) 0.020(6) 0.032(6)
C40 0.080(13) 0.097(14) 0.043(9) -0.010(9) 0.013(9) 0.030(11)
C41 0.075(10) 0.084(11) 0.049(9) -0.025(8) 0.016(8) 0.036(9)
C42 0.076(12) 0.056(11) 0.087(14) 0.009(9) 0.034(11) 0.032(9)
C43 0.091(13) 0.047(9) 0.043(9) 0.026(7) 0.022(9) 0.036(9)
C44 0.084(15) 0.16(2) 0.087(15) -0.022(14) -0.023(12) 0.077(15)
C45 0.14(2) 0.15(2) 0.056(12) -0.013(13) 0.020(13) 0.092(18)
C46 0.105(13) 0.131(15) 0.063(10) -0.037(10) -0.031(10) 0.036(12)
C47 0.109(17) 0.060(13) 0.15(2) -0.011(13) 0.079(16) -0.015(11)
C48 0.17(2) 0.083(15) 0.086(15) 0.043(12) 0.001(15) 0.038(15)
C49 0.062(11) 0.081(12) 0.036(8) -0.024(8) 0.013(8) 0.011(9)
C50 0.075(12) 0.044(10) 0.062(11) 0.000(8) 0.012(9) 0.008(8)
C51 0.054(10) 0.047(10) 0.083(12) 0.011(8) 0.012(9) 0.016(8)
C52 0.102(15) 0.063(12) 0.062(11) 0.024(9) -0.026(11) -0.014(10)
C53 0.087(13) 0.055(11) 0.059(10) -0.010(8) -0.004(10) -0.026(9)
C54 0.078(14) 0.097(16) 0.117(18) -0.041(13) -0.001(13) 0.000(12)
C55 0.118(18) 0.119(17) 0.069(13) 0.011(12) 0.028(12) 0.070(15)
C56 0.059(12) 0.061(13) 0.17(2) 0.001(13) 0.002(14) 0.011(10)
C57 0.154(16) 0.092(13) 0.081(12) 0.035(10) -0.012(12) 0.030(12)
C58 0.096(16) 0.078(15) 0.17(2) 0.015(14) 0.076(16) -0.020(12)
C60 0.047(8) 0.048(9) 0.039(8) 0.011(6) -0.002(6) 0.007(7)
C61 0.036(8) 0.117(15) 0.031(8) -0.008(8) -0.009(6) 0.046(9)
C62 0.029(7) 0.084(10) 0.030(7) 0.014(7) -0.017(6) -0.027(7)
C63 0.070(11) 0.046(9) 0.034(8) 0.023(6) -0.017(7) -0.017(8)
C64 0.111(18) 0.109(17) 0.089(16) -0.028(13) -0.009(14) 0.042(14)
C65 0.105(17) 0.087(15) 0.100(17) 0.025(12) 0.007(13) -0.009(13)
C66 0.098(18) 0.16(2) 0.17(3) 0.007(19) 0.032(17) 0.100(18)
C67 0.036(8) 0.142(15) 0.090(12) 0.011(11) 0.016(8) -0.022(9)
C68 0.155(15) 0.047(10) 0.062(10) -0.013(8) -0.012(11) -0.014(10)
C69 0.081(16) 0.17(3) 0.092(18) 0.028(18) 0.048(14) 0.052(18)
C72 0.074(13) 0.091(17) 0.115(18) -0.012(13) 0.008(13) 0.039(12)
O24 0.033(11) 0.082(15) 0.104(16) 0.022(11) 0.010(10) 0.015(10)
C72' 0.074(13) 0.091(17) 0.115(18) -0.012(13) 0.008(13) 0.039(12)
O24' 0.09(2) 0.10(2) 0.071(17) 0.039(14) -0.018(14) 0.002(15)

loop_
_atom_type_symbol
_atom_type_description
_atom_type_scat_dispersion_real
_atom_type_scat_dispersion_imag
_atom_type_scat_source
C C 0.0033 0.0016 'International Tables Vol C Tables 4.2.6.8 and 6.1.1.4'
H H 0.0000 0.0000 'International Tables Vol C Tables 4.2.6.8 and 6.1.1.4'
N N 0.0061 0.0033 'International Tables Vol C Tables 4.2.6.8 and 6.1.1.4'
O O 0.0106 0.0060 'International Tables Vol C Tables 4.2.6.8 and 6.1.1.4'
F F 0.0171 0.0103 'International Tables Vol C Tables 4.2.6.8 and 6.1.1.4'
S S 0.1246 0.1234 'International Tables Vol C Tables 4.2.6.8 and 6.1.1.4'
Cu Cu 0.3201 1.2651 'International Tables Vol C Tables 4.2.6.8 and 6.1.1.4'
Ir Ir -1.4442 7.9887 'International Tables Vol C Tables 4.2.6.8 and 6.1.1.4'

loop_
_geom_angle_atom_site_label_1
_geom_angle_atom_site_label_2
_geom_angle_atom_site_label_3
_geom_angle
_geom_angle_site_symmetry_1
_geom_angle_site_symmetry_3
C33 Ir1 N1 99.3(5) . .
C33 Ir1 O1 119.8(5) . .
N1 Ir1 O1 77.2(4) . .
C33 Ir1 N5 156.4(5) . .
N1 Ir1 N5 86.4(4) . .
O1 Ir1 N5 83.8(4) . .
C33 Ir1 C32 37.9(6) . .
N1 Ir1 C32 125.0(6) . .
O1 Ir1 C32 95.8(5) . .
N5 Ir1 C32 147.8(6) . .
C33 Ir1 C30 65.6(6) . .
N1 Ir1 C30 143.5(5) . .
O1 Ir1 C30 139.4(4) . .
N5 Ir1 C30 96.3(5) . .
C32 Ir1 C30 63.5(6) . .
C33 Ir1 C29 41.2(5) . .
N1 Ir1 C29 108.8(5) . .
O1 Ir1 C29 159.9(5) . .
N5 Ir1 C29 115.3(5) . .
C32 Ir1 C29 64.8(6) . .
C30 Ir1 C29 38.0(5) . .
C33 Ir1 C31 65.4(6) . .
N1 Ir1 C31 163.5(6) . .
O1 Ir1 C31 104.2(5) . .
N5 Ir1 C31 110.2(6) . .
C32 Ir1 C31 38.6(6) . .
C30 Ir1 C31 37.8(5) . .
C29 Ir1 C31 64.6(6) . .
N2 Ir2 N7 89.4(4) . .
N2 Ir2 C40 165.3(6) . .
N7 Ir2 C40 105.0(5) . .
N2 Ir2 O4 76.9(4) . .
N7 Ir2 O4 85.3(4) . .
C40 Ir2 O4 106.7(6) . .
N2 Ir2 C43 99.4(5) . .
N7 Ir2 C43 159.6(6) . .
C40 Ir2 C43 66.0(6) . .
O4 Ir2 C43 114.6(6) . .
N2 Ir2 C41 137.9(6) . .
N7 Ir2 C41 94.9(5) . .
C40 Ir2 C41 39.6(6) . .
O4 Ir2 C41 145.2(5) . .
C43 Ir2 C41 66.2(7) . .
N2 Ir2 C39 128.9(5) . .
N7 Ir2 C39 140.6(5) . .
C40 Ir2 C39 37.8(6) . .
O4 Ir2 C39 93.7(5) . .
C43 Ir2 C39 39.3(6) . .
C41 Ir2 C39 64.5(6) . .
N2 Ir2 C42 104.6(5) . .
N7 Ir2 C42 120.1(6) . .
C40 Ir2 C42 65.8(7) . .
O4 Ir2 C42 154.4(6) . .
C43 Ir2 C42 39.8(6) . .
C41 Ir2 C42 38.9(7) . .
C39 Ir2 C42 65.0(6) . .
N4 Ir3 N6 89.4(4) . .
N4 Ir3 O7 77.3(3) . .
N6 Ir3 O7 86.6(4) . .
N4 Ir3 C52 111.0(6) . .
N6 Ir3 C52 159.5(6) . .
O7 Ir3 C52 98.4(6) . .
N4 Ir3 C50 117.0(5) . .
N6 Ir3 C50 104.9(5) . .
O7 Ir3 C50 161.1(5) . .
C52 Ir3 C50 65.7(7) . .
N4 Ir3 C51 98.7(5) . .
N6 Ir3 C51 139.4(6) . .
O7 Ir3 C51 133.9(5) . .
C52 Ir3 C51 39.5(7) . .
C50 Ir3 C51 36.6(6) . .
N4 Ir3 C53 150.6(6) . .
N6 Ir3 C53 119.1(6) . .
O7 Ir3 C53 96.1(5) . .
C52 Ir3 C53 40.9(7) . .
C50 Ir3 C53 65.3(6) . .
C51 Ir3 C53 65.1(7) . .
N4 Ir3 C49 153.9(5) . .
N6 Ir3 C49 94.8(5) . .
O7 Ir3 C49 128.6(5) . .
C52 Ir3 C49 66.5(7) . .
C50 Ir3 C49 37.2(6) . .
C51 Ir3 C49 62.1(6) . .
C53 Ir3 C49 39.8(6) . .
C63 Ir4 N3 139.6(5) . .
C63 Ir4 C60 64.0(5) . .
N3 Ir4 C60 125.5(5) . .
C63 Ir4 O10 143.5(5) . .
N3 Ir4 O10 76.5(3) . .
C60 Ir4 O10 92.6(5) . .
C63 Ir4 C59 38.9(5) . .
N3 Ir4 C59 163.4(4) . .
C60 Ir4 C59 38.7(5) . .
O10 Ir4 C59 105.5(4) . .
C63 Ir4 N8 97.9(5) . .
N3 Ir4 N8 88.3(4) . .
C60 Ir4 N8 144.7(5) . .
O10 Ir4 N8 85.5(4) . .
C59 Ir4 N8 108.2(4) . .
C63 Ir4 C61 64.2(6) . .
N3 Ir4 C61 98.3(4) . .
C60 Ir4 C61 39.4(6) . .
O10 Ir4 C61 115.7(6) . .
C59 Ir4 C61 65.8(5) . .
N8 Ir4 C61 158.7(6) . .
C63 Ir4 C62 38.6(6) . .
N3 Ir4 C62 105.1(5) . .
C60 Ir4 C62 64.8(5) . .
O10 Ir4 C62 153.8(5) . .
C59 Ir4 C62 65.7(5) . .
N8 Ir4 C62 120.5(5) . .
C61 Ir4 C62 38.2(6) . .
O3 Cu1 O6 95.6(4) . .
O3 Cu1 O2 83.9(4) . .
O6 Cu1 O2 177.2(4) . .
O3 Cu1 O5 175.3(5) . .
O6 Cu1 O5 82.9(4) . .
O2 Cu1 O5 97.3(4) . .
O3 Cu1 O13 90.8(5) . .
O6 Cu1 O13 89.6(5) . .
O2 Cu1 O13 93.2(5) . .
O5 Cu1 O13 93.6(5) . .
O3 Cu1 O24 90.2(7) . .
O6 Cu1 O24 91.6(6) . .
O2 Cu1 O24 85.6(6) . .
O5 Cu1 O24 85.4(7) . .
O13 Cu1 O24 178.4(7) . .
O12 Cu2 O8 175.5(4) . .
O12 Cu2 O9 95.3(4) . .
O8 Cu2 O9 82.1(4) . .
O12 Cu2 O11 84.7(3) . .
O8 Cu2 O11 97.6(3) . .
O9 Cu2 O11 175.0(4) . .
O12 Cu2 O14 91.6(5) . .
O8 Cu2 O14 92.2(5) . .
O9 Cu2 O14 93.8(5) . .
O11 Cu2 O14 91.1(5) . .
O12 Cu2 O24' 89.4(7) . .
O8 Cu2 O24' 87.1(7) . .
O9 Cu2 O24' 91.1(7) . .
O11 Cu2 O24' 83.9(7) . .
O14 Cu2 O24' 174.9(8) . .
C2 N1 C4 117.3(10) . .
C2 N1 Ir1 115.4(9) . .
C4 N1 Ir1 126.9(8) . .
C7 N2 C9 115.8(10) . .
C7 N2 Ir2 116.6(8) . .
C9 N2 Ir2 127.4(8) . .
C17 N3 C19 116.6(9) . .
C17 N3 Ir4 115.7(7) . .
C19 N3 Ir4 127.6(7) . .
C12 N4 C14 118.4(11) . .
C12 N4 Ir3 115.5(8) . .
C14 N4 Ir3 125.9(8) . .
C21 N5 C24 118.2(13) . .
C21 N5 Ir1 124.3(10) . .
C24 N5 Ir1 116.8(9) . .
C23 N6 C22 118.5(13) . .
C23 N6 Ir3 118.9(9) . .
C22 N6 Ir3 122.5(10) . .
C28 N7 C25 118.8(11) . .
C28 N7 Ir2 121.8(8) . .
C25 N7 Ir2 119.4(8) . .
C27 N8 C26 119.0(11) . .
C27 N8 Ir4 120.7(9) . .
C26 N8 Ir4 120.2(8) . .
C1 O1 Ir1 114.6(7) . .
C1 O2 Cu1 112.0(8) . .
C2 O3 Cu1 111.1(8) . .
C6 O4 Ir2 115.3(8) . .
C6 O5 Cu1 112.1(9) . .
C7 O6 Cu1 112.9(8) . .
C11 O7 Ir3 113.8(8) . .
C11 O8 Cu2 112.7(9) . .
C12 O9 Cu2 112.3(8) . .
C16 O10 Ir4 115.5(7) . .
C16 O11 Cu2 110.4(7) . .
C17 O12 Cu2 111.2(7) . .
O17 S1 O16 116.6(9) . .
O17 S1 O15 111.7(8) . .
O16 S1 O15 116.6(8) . .
O17 S1 C69 104.3(10) . .
O16 S1 C69 104.0(12) . .
O15 S1 C69 101.2(10) . .
O19 S2 O18 116.2(14) . .
O19 S2 O20 103.4(16) . .
O18 S2 O20 117.2(14) . .
O19 S2 C70 112.9(16) . .
O18 S2 C70 108.1(10) . .
O20 S2 C70 97.6(13) . .
O2 C1 O1 125.9(11) . .
O2 C1 C2 117.2(13) . .
O1 C1 C2 116.7(12) . .
N1 C2 O3 128.5(12) . .
N1 C2 C1 115.8(12) . .
O3 C2 C1 115.7(12) . .
C4 C3 C18 120.9(13) . 3_557
C5 C4 C3 117.7(12) . .
C5 C4 N1 120.6(11) . .
C3 C4 N1 121.6(11) . .
C4 C5 C20 120.2(14) . 3_557
O5 C6 O4 126.7(12) . .
O5 C6 C7 116.5(12) . .
O4 C6 C7 116.7(12) . .
O6 C7 N2 130.9(12) . .
O6 C7 C6 114.7(12) . .
N2 C7 C6 114.4(11) . .
C9 C8 C15 119.2(13) . 3_557
C8 C9 C10 118.8(12) . .
C8 C9 N2 121.1(11) . .
C10 C9 N2 120.1(12) . .
C13 C10 C9 121.2(14) 3_557 .
O8 C11 O7 125.9(12) . .
O8 C11 C12 116.8(12) . .
O7 C11 C12 117.2(12) . .
O9 C12 N4 128.0(12) . .
O9 C12 C11 116.0(11) . .
N4 C12 C11 116.0(11) . .
C10 C13 C14 120.6(13) 3_557 .
C15 C14 N4 123.7(12) . .
C15 C14 C13 116.3(12) . .
N4 C14 C13 119.5(11) . .
C14 C15 C8 123.6(14) . 3_557
O10 C16 O11 125.3(11) . .
O10 C16 C17 118.9(11) . .
O11 C16 C17 115.8(11) . .
O12 C17 N3 129.2(11) . .
O12 C17 C16 117.9(10) . .
N3 C17 C16 112.9(11) . .
C19 C18 C3 118.7(13) . 3_557
C20 C19 C18 119.9(12) . .
C20 C19 N3 121.4(11) . .
C18 C19 N3 118.6(11) . .
C19 C20 C5 122.1(13) . 3_557
N5 C21 C22 122.6(14) . .
N6 C22 C21 118.4(14) . .
N6 C23 C24 123.5(13) . .
N5 C24 C23 118.3(13) . .
N7 C25 C26 120.8(11) . .
N8 C26 C25 120.6(11) . .
N8 C27 C28 119.6(13) . .
N7 C28 C27 121.0(11) . .
C30 C29 C34 128.3(14) . .
C30 C29 C33 105.3(13) . .
C34 C29 C33 126.2(14) . .
C30 C29 Ir1 71.0(8) . .
C34 C29 Ir1 129.0(11) . .
C33 C29 Ir1 67.3(8) . .
C31 C30 C29 111.1(14) . .
C31 C30 C35 122.5(15) . .
C29 C30 C35 126.1(14) . .
C31 C30 Ir1 71.6(8) . .
C29 C30 Ir1 71.1(8) . .
C35 C30 Ir1 129.9(10) . .
C30 C31 C32 106.2(14) . .
C30 C31 C36 128.3(17) . .
C32 C31 C36 125.4(15) . .
C30 C31 Ir1 70.6(8) . .
C32 C31 Ir1 69.8(8) . .
C36 C31 Ir1 125.5(12) . .
C33 C32 C31 110.6(13) . .
C33 C32 C37 124.2(17) . .
C31 C32 C37 125.1(16) . .
C33 C32 Ir1 69.2(9) . .
C31 C32 Ir1 71.6(8) . .
C37 C32 Ir1 123.9(13) . .
C32 C33 C29 106.6(14) . .
C32 C33 C38 129.8(15) . .
C29 C33 C38 122.6(14) . .
C32 C33 Ir1 72.9(10) . .
C29 C33 Ir1 71.6(8) . .
C38 C33 Ir1 129.1(11) . .
C40 C39 C43 110.8(15) . .
C40 C39 C44 123.1(17) . .
C43 C39 C44 126.0(17) . .
C40 C39 Ir2 70.5(9) . .
C43 C39 Ir2 70.1(7) . .
C44 C39 Ir2 123.5(13) . .
C39 C40 C41 107.8(15) . .
C39 C40 C45 128.7(17) . .
C41 C40 C45 122.8(17) . .
C39 C40 Ir2 71.7(9) . .
C41 C40 Ir2 70.7(9) . .
C45 C40 Ir2 130.7(14) . .
C42 C41 C40 107.7(16) . .
C42 C41 C46 125.8(19) . .
C40 C41 C46 126.2(17) . .
C42 C41 Ir2 70.7(10) . .
C40 C41 Ir2 69.7(10) . .
C46 C41 Ir2 129.4(12) . .
C41 C42 C47 125(2) . .
C41 C42 C43 108.1(15) . .
C47 C42 C43 126.7(18) . .
C41 C42 Ir2 70.3(10) . .
C47 C42 Ir2 129.4(12) . .
C43 C42 Ir2 69.7(10) . .
C39 C43 C42 105.5(13) . .
C39 C43 C48 129.4(17) . .
C42 C43 C48 125.1(16) . .
C39 C43 Ir2 70.7(8) . .
C42 C43 Ir2 70.5(8) . .
C48 C43 Ir2 124.7(12) . .
C50 C49 C54 128.6(16) . .
C50 C49 C53 108.2(15) . .
C54 C49 C53 123.2(17) . .
C50 C49 Ir3 69.5(10) . .
C54 C49 Ir3 127.2(12) . .
C53 C49 Ir3 68.9(8) . .
C51 C50 C49 110.2(15) . .
C51 C50 C55 124.4(17) . .
C49 C50 C55 124.2(17) . .
C51 C50 Ir3 72.1(10) . .
C49 C50 Ir3 73.3(9) . .
C55 C50 Ir3 131.2(12) . .
C50 C51 C52 112.0(15) . .
C50 C51 C56 127.0(17) . .
C52 C51 C56 120.9(17) . .
C50 C51 Ir3 71.3(9) . .
C52 C51 Ir3 69.7(10) . .
C56 C51 Ir3 123.0(12) . .
C51 C52 C57 124.9(19) . .
C51 C52 C53 103.5(14) . .
C57 C52 C53 131.3(19) . .
C51 C52 Ir3 70.7(9) . .
C57 C52 Ir3 127.1(14) . .
C53 C52 Ir3 70.1(9) . .
C49 C53 C58 129.8(18) . .
C49 C53 C52 105.8(15) . .
C58 C53 C52 124.4(17) . .
C49 C53 Ir3 71.4(9) . .
C58 C53 Ir3 124.2(13) . .
C52 C53 Ir3 69.0(9) . .
C63 C59 C60 105.4(12) . .
C63 C59 C64 132.0(14) . .
C60 C59 C64 122.4(13) . .
C63 C59 Ir4 69.4(7) . .
C60 C59 Ir4 70.5(7) . .
C64 C59 Ir4 128.9(11) . .
C59 C60 C61 109.1(13) . .
C59 C60 C65 125.5(15) . .
C61 C60 C65 125.1(16) . .
C59 C60 Ir4 70.9(7) . .
C61 C60 Ir4 70.9(8) . .
C65 C60 Ir4 119.1(12) . .
C62 C61 C66 124.2(18) . .
C62 C61 C60 107.4(13) . .
C66 C61 C60 128(2) . .
C62 C61 Ir4 71.0(8) . .
C66 C61 Ir4 129.1(14) . .
C60 C61 Ir4 69.8(7) . .
C61 C62 C63 107.1(12) . .
C61 C62 C67 127.7(17) . .
C63 C62 C67 125.2(16) . .
C61 C62 Ir4 70.9(7) . .
C63 C62 Ir4 69.1(8) . .
C67 C62 Ir4 125.2(11) . .
C62 C63 C59 111.0(13) . .
C62 C63 C68 126.6(14) . .
C59 C63 C68 122.2(15) . .
C62 C63 Ir4 72.3(8) . .
C59 C63 Ir4 71.7(8) . .
C68 C63 Ir4 126.2(10) . .
F1 C69 F2 113(3) . .
F1 C69 F3 109(2) . .
F2 C69 F3 112(2) . .
F1 C69 S1 112.5(19) . .
F2 C69 S1 105.6(18) . .
F3 C69 S1 106(2) . .
F5 C70 F4 109(2) . .
F5 C70 F6 98(2) . .
F4 C70 F6 112(2) . .
F5 C70 S2 112.8(19) . .
F4 C70 S2 115.9(16) . .
F6 C70 S2 108.2(15) . .
C72 O24 Cu1 149.9(17) . .

loop_
_geom_bond_atom_site_label_1
_geom_bond_atom_site_label_2
_geom_bond_distance
_geom_bond_site_symmetry_2
Ir1 C33 2.098(15) .
Ir1 N1 2.124(10) .
Ir1 O1 2.137(8) .
Ir1 N5 2.142(10) .
Ir1 C32 2.145(16) .
Ir1 C30 2.157(14) .
Ir1 C29 2.158(14) .
Ir1 C31 2.169(13) .
Ir2 N2 2.140(9) .
Ir2 N7 2.150(10) .
Ir2 C40 2.152(16) .
Ir2 O4 2.156(10) .
Ir2 C43 2.160(13) .
Ir2 C41 2.165(17) .
Ir2 C39 2.168(14) .
Ir2 C42 2.170(18) .
Ir3 N4 2.105(10) .
Ir3 N6 2.124(11) .
Ir3 O7 2.148(9) .
Ir3 C52 2.150(17) .
Ir3 C50 2.152(16) .
Ir3 C51 2.163(15) .
Ir3 C53 2.166(16) .
Ir3 C49 2.200(16) .
Ir4 C63 2.109(14) .
Ir4 N3 2.129(9) .
Ir4 C60 2.134(13) .
Ir4 O10 2.135(8) .
Ir4 C59 2.139(12) .
Ir4 N8 2.146(10) .
Ir4 C61 2.149(13) .
Ir4 C62 2.150(12) .
Cu1 O3 1.974(9) .
Cu1 O6 1.985(9) .
Cu1 O2 1.987(10) .
Cu1 O5 1.998(11) .
Cu1 O13 2.318(15) .
Cu1 O24 2.36(2) .
Cu2 O12 1.970(8) .
Cu2 O8 1.994(10) .
Cu2 O9 2.012(9) .
Cu2 O11 2.030(9) .
Cu2 O14 2.304(15) .
Cu2 O24' 2.40(2) .
N1 C2 1.282(17) .
N1 C4 1.467(14) .
N2 C7 1.270(16) .
N2 C9 1.436(15) .
N3 C17 1.300(14) .
N3 C19 1.468(14) .
N4 C12 1.273(15) .
N4 C14 1.408(15) .
N5 C21 1.285(17) .
N5 C24 1.345(16) .
N6 C23 1.301(18) .
N6 C22 1.314(17) .
N7 C28 1.301(17) .
N7 C25 1.340(15) .
N8 C27 1.322(15) .
N8 C26 1.337(15) .
O1 C1 1.275(16) .
O2 C1 1.230(16) .
O3 C2 1.286(15) .
O4 C6 1.257(16) .
O5 C6 1.211(16) .
O6 C7 1.232(14) .
O7 C11 1.262(15) .
O8 C11 1.244(15) .
O9 C12 1.251(15) .
O10 C16 1.212(14) .
O11 C16 1.274(14) .
O12 C17 1.270(14) .
O15 S1 1.456(11) .
O16 S1 1.430(15) .
O17 S1 1.402(14) .
O18 S2 1.383(13) .
O19 S2 1.31(3) .
O20 S2 1.49(2) .
S1 C69 1.87(3) .
S2 C70 1.750(17) .
F1 C69 1.21(3) .
F2 C69 1.29(3) .
F3 C69 1.31(2) .
F4 C70 1.330(17) .
F5 C70 1.296(17) .
F6 C70 1.337(17) .
C1 C2 1.526(17) .
C3 C4 1.375(18) .
C3 C18 1.387(17) 3_557
C4 C5 1.353(17) .
C5 C20 1.364(18) 3_557
C6 C7 1.580(17) .
C8 C9 1.363(18) .
C8 C15 1.426(19) 3_557
C9 C10 1.414(18) .
C10 C13 1.352(19) 3_557
C11 C12 1.520(18) .
C13 C10 1.352(19) 3_557
C13 C14 1.461(18) .
C14 C15 1.336(18) .
C15 C8 1.426(19) 3_557
C16 C17 1.546(16) .
C18 C19 1.361(17) .
C18 C3 1.387(17) 3_557
C19 C20 1.315(18) .
C20 C5 1.364(18) 3_557
C21 C22 1.44(2) .
C23 C24 1.40(2) .
C25 C26 1.356(17) .
C27 C28 1.401(19) .
C29 C30 1.404(19) .
C29 C34 1.47(2) .
C29 C33 1.50(2) .
C30 C31 1.40(2) .
C30 C35 1.50(2) .
C31 C32 1.43(2) .
C31 C36 1.51(2) .
C32 C33 1.38(2) .
C32 C37 1.57(2) .
C33 C38 1.55(2) .
C39 C40 1.40(2) .
C39 C43 1.45(2) .
C39 C44 1.54(2) .
C40 C41 1.46(2) .
C40 C45 1.51(2) .
C41 C42 1.45(2) .
C41 C46 1.48(2) .
C42 C47 1.46(2) .
C42 C43 1.47(2) .
C43 C48 1.62(2) .
C49 C50 1.39(2) .
C49 C54 1.48(2) .
C49 C53 1.49(2) .
C50 C51 1.36(2) .
C50 C55 1.56(2) .
C51 C52 1.46(2) .
C51 C56 1.57(2) .
C52 C57 1.50(2) .
C52 C53 1.51(3) .
C53 C58 1.51(2) .
C59 C63 1.414(18) .
C59 C60 1.414(18) .
C59 C64 1.54(2) .
C60 C61 1.44(2) .
C60 C65 1.45(2) .
C61 C62 1.41(2) .
C61 C66 1.44(2) .
C62 C63 1.41(2) .
C62 C67 1.50(2) .
C63 C68 1.58(2) .
C72 O24 1.416(17) .

loop_
_platon_squeeze_void_nr
_platon_squeeze_void_average_x
_platon_squeeze_void_average_y
_platon_squeeze_void_average_z
_platon_squeeze_void_volume
_platon_squeeze_void_count_electrons
1 -0.009 -0.016 -0.008 3299.6 954.4
